data_2011090
loop_
_publ_author_name
'Du, Miao'
'Shang, Zhi-Liang'
'Xu, Qiang'
'Zhang, Ruo-Hua'
'Leng, Xue-Bing'
'Bu, Xian-He'

_publ_section_title
;[1,5-Bis(1-methyl-1<i>H</i>-imidazol-2-ylmethyl-\k<i>N</i>^3^)-1,5-diazacyclooctane-<i>N</i>,<i>N</i>']chlorocobalt(II)
 perchlorate
;
_journal_issue 7
_journal_name_full 'Acta Crystallographica Section C'
_journal_page_first 769
_journal_page_last 770
_journal_paper_doi 10.1107/S0108270100004789
_journal_volume 56
_journal_year 2000
_chemical_formula_iupac '[Co Cl(C16 H26 N6 )]Cl O4'
_chemical_formula_moiety 'C16 H26 Cl Co N6 + , Cl O4 - '
_chemical_formula_sum 'C16 H26 Cl2 Co N6 O4'
_chemical_formula_weight 496.26
_chemical_name_systematic
; Chloro-(1,5-bis(N-1-methylimidazole-2-methyl)-1,5-diazacyclooctane)
cobalt(II) perchlorate
;
_space_group_IT_number 2
_symmetry_cell_setting triclinic
_symmetry_space_group_name_Hall '-P 1'
_symmetry_space_group_name_H-M 'P -1'
_cell_angle_alpha 78.612(3)
_cell_angle_beta 84.519(2)
_cell_angle_gamma 77.170(2)
_cell_formula_units_Z 2
_cell_length_a 7.5865(9)
_cell_length_b 11.8102(14)
_cell_length_c 12.2307(15)
_cell_measurement_reflns_used 2632
_cell_measurement_temperature 293(2)
_cell_measurement_theta_max 25.02
_cell_measurement_theta_min 1.7
_cell_volume 1045.9(2)
_computing_cell_refinement SMART
_computing_data_collection 'SMART  (Bruker, 1998)'
_computing_data_reduction 'SAINT (Bruker, 1998)'
_computing_molecular_graphics 'SHELXtL (Bruker, 1998)'
_computing_structure_refinement 'SHELXL97 (Sheldrick, 1997)'
_computing_structure_solution 'SHELXS97 (Sheldrick, 1990)'
_diffrn_measurement_device 'Bruker SMART 1000'
_diffrn_measurement_method \w
_diffrn_radiation_type 'Mo K\a'
_diffrn_radiation_wavelength .71073
_diffrn_reflns_av_R_equivalents .0483
_diffrn_reflns_limit_h_max 9
_diffrn_reflns_limit_h_min -8
_diffrn_reflns_limit_k_max 11
_diffrn_reflns_limit_k_min -14
_diffrn_reflns_limit_l_max 14
_diffrn_reflns_limit_l_min -11
_diffrn_reflns_number 4361
_diffrn_reflns_theta_max 25.02
_diffrn_standards_decay_% 0
_diffrn_standards_interval_count 400
_diffrn_standards_number 4
_exptl_absorpt_coefficient_mu 1.112
_exptl_absorpt_correction_T_max .8083
_exptl_absorpt_correction_T_min .7315
_exptl_absorpt_correction_type multi-scan
_exptl_absorpt_process_details '(SADABS; Sheldrick, 1998)'
_exptl_crystal_colour purple
_exptl_crystal_density_diffrn 1.576
_exptl_crystal_density_meas ?
_exptl_crystal_description rectangular
_exptl_crystal_F_000 514
_exptl_crystal_size_max .25
_exptl_crystal_size_mid .20
_exptl_crystal_size_min .15
_refine_diff_density_max .866
_refine_diff_density_min -.733
_refine_ls_goodness_of_fit_ref 1.180
_refine_ls_hydrogen_treatment constr
_refine_ls_number_parameters 263
_refine_ls_number_reflns 3638
_refine_ls_R_factor_gt .0643
_refine_ls_shift/su_max .012
_refine_ls_shift/su_mean .001
_refine_ls_structure_factor_coef Fsqd
_refine_ls_weighting_details 'w = 1/[\s^2^(Fo^2^)+(0.1000P)^2^] P=(Fo^2^+2Fc^2^)/3'
_refine_ls_weighting_scheme Calc.
_refine_ls_wR_factor_ref .1630
_reflns_number_gt 2856
_reflns_number_total 3638
_reflns_threshold_expression I>2\s(I)
_cod_data_source_file da1118.cif
_cod_data_source_block I
_cod_depositor_comments
;
The following automatic conversions were performed:

'_exptl_crystal_density_meas' value 'not measured' was changed to '?'
- the value is perceived as not measured.

Automatic conversion script
Id: cif_fix_values 3008 2015-01-20 13:52:24Z robertas 
;
_cod_original_sg_symbol_H-M P-1
_cod_database_code 2011090
_cod_database_fobs_code 2011090

loop_
_symmetry_equiv_pos_as_xyz
'x, y, z'
'-x, -y, -z'

loop_
_atom_site_label
_atom_site_fract_x
_atom_site_fract_y
_atom_site_fract_z
_atom_site_U_iso_or_equiv
_atom_site_adp_type
_atom_site_type_symbol
Co1 .25349(7) .30123(5) .75968(5) .0393(3) Uani Co
Cl1 .50300(16) .30680(12) .85261(11) .0596(4) Uani Cl
Cl2 -.07121(17) -.15971(10) .68235(10) .0529(3) Uani Cl
O1 -.2087(8) -.1934(5) .7619(6) .134(2) Uani O
O2 -.1347(6) -.0486(3) .6155(3) .0740(11) Uani O
O3 .0724(9) -.1545(5) .7456(5) .131(2) Uani O
O4 -.0093(11) -.2487(4) .6187(4) .133(3) Uani O
N1 .1356(5) .1650(3) .8758(3) .0428(9) Uani N
N2 .3591(5) .1558(3) .6716(3) .0443(9) Uani N
N3 .0334(5) .4032(3) .8285(3) .0424(9) Uani N
N4 -.1669(5) .4201(3) .9686(3) .0434(9) Uani N
N5 .2783(5) .3932(3) .5981(3) .0457(9) Uani N
N6 .4029(5) .3888(4) .4305(3) .0537(10) Uani N
C1 .2750(7) .0596(4) .9201(4) .0559(12) Uani C
C2 .3653(7) -.0126(4) .8352(4) .0577(13) Uani C
C3 .4724(7) .0502(4) .7399(4) .0586(13) Uani C
C4 .2019(7) .1249(4) .6286(4) .0519(12) Uani C
C5 .0223(6) .1712(4) .6860(4) .0519(12) Uani C
C6 -.0009(6) .1341(4) .8119(4) .0490(11) Uani C
C7 .0466(7) .2226(4) .9681(4) .0529(12) Uani C
C8 -.0327(6) .3476(4) .9235(3) .0419(10) Uani C
C9 -.0657(6) .5176(4) .8143(4) .0462(11) Uani C
C10 -.1880(6) .5286(4) .9010(4) .0480(11) Uani C
C11 -.2754(7) .3891(5) 1.0718(4) .0603(13) Uani C
C12 .4744(7) .2029(5) .5775(4) .0597(13) Uani C
C13 .3861(6) .3263(4) .5338(4) .0457(11) Uani C
C14 .2248(6) .5012(4) .5333(4) .0509(11) Uani C
C15 .3009(7) .5002(5) .4297(4) .0535(12) Uani C
C16 .5132(8) .3461(6) .3360(4) .0721(16) Uani C
H1A .2183 .0096 .9792 .067 Uiso H
H1B .3669 .0857 .9529 .067 Uiso H
H2A .2733 -.0401 .8038 .069 Uiso H
H2B .4465 -.0817 .8730 .069 Uiso H
H3A .5680 .0750 .7705 .070 Uiso H
H3B .5291 -.0051 .6915 .070 Uiso H
H4A .2207 .0397 .6381 .062 Uiso H
H4B .1970 .1566 .5492 .062 Uiso H
H5A -.0713 .1473 .6525 .062 Uiso H
H5B -.0003 .2568 .6691 .062 Uiso H
H6A -.1212 .1716 .8367 .059 Uiso H
H6B .0076 .0494 .8295 .059 Uiso H
H7A .1339 .2181 1.0226 .064 Uiso H
H7B -.0479 .1827 1.0048 .064 Uiso H
H9A -.0506 .5775 .7544 .055 Uiso H
H10A -.2706 .5968 .9126 .058 Uiso H
H11A -.2326 .3076 1.1039 .090 Uiso H
H11B -.4001 .4015 1.0551 .090 Uiso H
H11C -.2644 .4379 1.1239 .090 Uiso H
H12A .4890 .1558 .5193 .072 Uiso H
H12B .5932 .2000 .6024 .072 Uiso H
H14A .1474 .5656 .5571 .061 Uiso H
H15A .2870 .5627 .3695 .064 Uiso H
H16A .5718 .2650 .3588 .108 Uiso H
H16B .6030 .3929 .3115 .108 Uiso H
H16C .4370 .3525 .2758 .108 Uiso H

loop_
_atom_site_aniso_label
_atom_site_aniso_U_11
_atom_site_aniso_U_22
_atom_site_aniso_U_33
_atom_site_aniso_U_12
_atom_site_aniso_U_13
_atom_site_aniso_U_23
_atom_site_aniso_type_symbol
Co1 .0370(4) .0447(4) .0382(4) -.0081(3) -.0010(2) -.0135(3) Co
Cl1 .0443(7) .0732(8) .0723(8) -.0126(6) -.0171(6) -.0321(7) Cl
Cl2 .0602(7) .0440(6) .0569(7) -.0065(5) -.0120(6) -.0155(5) Cl
O1 .103(4) .088(4) .176(6) -.008(3) .038(4) .023(4) O
O2 .089(3) .050(2) .076(3) -.005(2) -.004(2) -.0053(19) O
O3 .153(5) .114(4) .140(5) -.038(4) -.080(4) -.012(4) O
O4 .244(7) .066(3) .070(3) .028(4) -.020(4) -.027(2) O
N1 .048(2) .039(2) .0403(19) -.0057(16) -.0040(16) -.0067(16) N
N2 .043(2) .048(2) .0403(19) .0007(16) -.0036(16) -.0128(17) N
N3 .046(2) .043(2) .0367(19) -.0038(16) .0038(16) -.0122(16) N
N4 .0374(19) .057(2) .040(2) -.0107(17) .0036(16) -.0185(18) N
N5 .041(2) .053(2) .042(2) -.0084(17) .0049(16) -.0126(18) N
N6 .043(2) .080(3) .042(2) -.019(2) .0048(17) -.017(2) N
C1 .068(3) .048(3) .050(3) -.010(2) -.014(2) .000(2) C
C2 .060(3) .041(3) .066(3) .005(2) -.017(3) -.005(2) C
C3 .047(3) .054(3) .068(3) .011(2) -.008(2) -.019(3) C
C4 .059(3) .055(3) .045(3) -.007(2) -.009(2) -.019(2) C
C5 .049(3) .049(3) .061(3) -.010(2) -.022(2) -.012(2) C
C6 .044(2) .041(2) .064(3) -.0085(19) -.002(2) -.013(2) C
C7 .065(3) .054(3) .039(2) -.014(2) .006(2) -.009(2) C
C8 .043(2) .050(3) .036(2) -.014(2) .0003(19) -.0133(19) C
C9 .046(2) .042(2) .051(3) -.008(2) -.006(2) -.009(2) C
C10 .041(2) .046(3) .059(3) -.003(2) -.001(2) -.021(2) C
C11 .052(3) .083(4) .048(3) -.019(3) .016(2) -.021(3) C
C12 .052(3) .066(3) .057(3) -.002(2) .014(2) -.019(3) C
C13 .039(2) .059(3) .041(2) -.012(2) .0017(19) -.012(2) C
C14 .047(3) .054(3) .051(3) -.009(2) .001(2) -.011(2) C
C15 .049(3) .063(3) .047(3) -.013(2) -.006(2) -.005(2) C
C16 .066(4) .108(5) .045(3) -.019(3) .016(3) -.028(3) C

loop_
_atom_type_symbol
_atom_type_description
_atom_type_scat_dispersion_real
_atom_type_scat_dispersion_imag
_atom_type_scat_source
C C .0033 .0016 'International Tables Vol C Tables 4.2.6.8 and 6.1.1.4'
H H .0000 .0000 'International Tables Vol C Tables 4.2.6.8 and 6.1.1.4'
N N .0061 .0033 'International Tables Vol C Tables 4.2.6.8 and 6.1.1.4'
O O .0106 .0060 'International Tables Vol C Tables 4.2.6.8 and 6.1.1.4'
Cl Cl .1484 .1585 'International Tables Vol C Tables 4.2.6.8 and 6.1.1.4'
Co Co .3494 .9721 'International Tables Vol C Tables 4.2.6.8 and 6.1.1.4'

loop_
_geom_angle_atom_site_label_1
_geom_angle_atom_site_label_2
_geom_angle_atom_site_label_3
_geom_angle
_geom_angle_publ_flag
N3 Co1 N5 103.38(14) y
N3 Co1 N2 148.09(15) y
N5 Co1 N2 79.71(15) y
N3 Co1 N1 78.80(14) y
N5 Co1 N1 147.75(15) y
N2 Co1 N1 82.41(14) y
N3 Co1 Cl1 107.04(11) y
N5 Co1 Cl1 107.92(11) y
N2 Co1 Cl1 101.91(10) y
N1 Co1 Cl1 101.89(10) y
C7 N1 C1 109.5(4) ?
C7 N1 C6 110.8(4) ?
C1 N1 C6 112.2(4) ?
C7 N1 Co1 105.4(3) ?
C1 N1 Co1 112.7(3) ?
C6 N1 Co1 106.1(3) ?
N1 C1 C2 114.7(4) ?
C1 C2 C3 115.6(4) ?
N2 C3 C2 113.4(4) ?
C12 N2 C4 109.8(4) ?
C12 N2 C3 108.2(4) ?
C4 N2 C3 111.5(4) ?
C12 N2 Co1 105.4(3) ?
C4 N2 Co1 107.4(3) ?
C3 N2 Co1 114.4(3) ?
N2 C4 C5 113.6(4) ?
C4 C5 C6 118.2(4) ?
N1 C6 C5 114.0(4) ?
N1 C7 C8 109.1(4) ?
N3 C8 N4 110.8(4) ?
N3 C8 C7 120.9(4) ?
N4 C8 C7 128.3(4) ?
C8 N3 C9 105.7(4) ?
C8 N3 Co1 113.3(3) ?
C9 N3 Co1 140.8(3) ?
C10 C9 N3 109.1(4) ?
C9 C10 N4 106.6(4) ?
C8 N4 C10 107.8(4) ?
C8 N4 C11 126.3(4) ?
C10 N4 C11 125.9(4) ?
N2 C12 C13 108.1(4) ?
N5 C13 N6 109.8(4) ?
N5 C13 C12 121.9(4) ?
N6 C13 C12 128.3(4) ?
C13 N5 C14 106.8(4) ?
C13 N5 Co1 111.1(3) ?
C14 N5 Co1 142.1(3) ?
C15 C14 N5 109.4(4) ?
C14 C15 N6 106.3(4) ?
C13 N6 C15 107.7(4) ?
C13 N6 C16 126.2(5) ?
C15 N6 C16 126.1(5) ?
O4 Cl2 O2 112.3(3) ?
O4 Cl2 O3 108.2(4) ?
O2 Cl2 O3 110.4(3) ?
O4 Cl2 O1 108.9(4) ?
O2 Cl2 O1 111.1(3) ?
O3 Cl2 O1 105.7(4) ?

loop_
_geom_bond_atom_site_label_1
_geom_bond_atom_site_label_2
_geom_bond_site_symmetry_2
_geom_bond_distance
_geom_bond_publ_flag
Co1 N3 . 2.046(3) y
Co1 N5 . 2.071(4) y
Co1 N2 . 2.169(4) y
Co1 N1 . 2.214(4) y
Co1 Cl1 . 2.3184(13) y
N1 C7 . 1.465(6) ?
N1 C1 . 1.490(6) ?
N1 C6 . 1.500(6) ?
C1 C2 . 1.492(7) ?
C2 C3 . 1.522(7) ?
C3 N2 . 1.497(6) ?
N2 C12 . 1.473(6) ?
N2 C4 . 1.490(6) ?
C4 C5 . 1.512(7) ?
C5 C6 . 1.521(7) ?
C7 C8 . 1.480(6) ?
C8 N3 . 1.329(5) ?
C8 N4 . 1.329(5) ?
N3 C9 . 1.379(5) ?
C9 C10 . 1.347(7) ?
C10 N4 . 1.367(6) ?
N4 C11 . 1.469(5) ?
C12 C13 . 1.479(7) ?
C13 N5 . 1.322(6) ?
C13 N6 . 1.341(6) ?
N5 C14 . 1.361(6) ?
C14 C15 . 1.342(7) ?
C15 N6 . 1.369(7) ?
N6 C16 . 1.466(6) ?
Cl2 O4 . 1.402(5) ?
Cl2 O2 . 1.411(4) ?
Cl2 O3 . 1.414(6) ?
Cl2 O1 . 1.425(5) ?
